data_4063643
loop_
_publ_author_name
'Song, Dong-Po'
'Wang, Yong-Xia'
'Mu, Hong-Liang'
'Li, Bai-Xiang'
'Li, Yue-Sheng'

_publ_section_title
;
 Observations and Mechanistic Insights on Unusual Stability of Neutral
 Nickel Complexes with a Sterically Crowded Metal Center
;
_journal_issue 5
_journal_name_full Organometallics
_journal_page_first 925
_journal_paper_doi 10.1021/om100725h
_journal_volume 30
_journal_year 2011
_chemical_formula_sum 'C39 H49 N2 Ni O'
_chemical_formula_weight 620.51
_chemical_name_systematic
; 
 ? 
;
_space_group_IT_number 14
_symmetry_cell_setting monoclinic
_symmetry_space_group_name_Hall '-P 2yn'
_symmetry_space_group_name_H-M 'P 1 21/n 1'
_atom_sites_solution_hydrogens geom
_atom_sites_solution_primary direct
_atom_sites_solution_secondary difmap
_audit_creation_method SHELXL-97
_cell_angle_alpha 90.00
_cell_angle_beta 93.497(2)
_cell_angle_gamma 90.00
_cell_formula_units_Z 4
_cell_length_a 9.2294(8)
_cell_length_b 14.2491(12)
_cell_length_c 25.643(2)
_cell_measurement_reflns_used 3931
_cell_measurement_temperature 185(2)
_cell_measurement_theta_max 24.6656
_cell_measurement_theta_min 2.7112
_cell_volume 3366.0(5)
_computing_cell_refinement 'Bruker SMART'
_computing_data_collection 'Bruker SMART'
_computing_data_reduction 'Bruker SAINT'
_computing_molecular_graphics 'Bruker SHELXTL'
_computing_publication_material 'Bruker SHELXTL'
_computing_structure_refinement 'SHELXL-97 (Sheldrick, 1997)'
_computing_structure_solution 'SHELXS-97 (Sheldrick, 1990)'
_diffrn_ambient_temperature 185(2)
_diffrn_measured_fraction_theta_full 0.993
_diffrn_measured_fraction_theta_max 0.993
_diffrn_measurement_device_type 'Bruker APEX CCD area detector'
_diffrn_measurement_method 'phi and omega scans'
_diffrn_radiation_monochromator graphite
_diffrn_radiation_source 'fine-focus sealed tube'
_diffrn_radiation_type MoK\a
_diffrn_radiation_wavelength 0.71073
_diffrn_reflns_av_R_equivalents 0.0701
_diffrn_reflns_av_sigmaI/netI 0.0865
_diffrn_reflns_limit_h_max 11
_diffrn_reflns_limit_h_min -9
_diffrn_reflns_limit_k_max 16
_diffrn_reflns_limit_k_min -17
_diffrn_reflns_limit_l_max 31
_diffrn_reflns_limit_l_min -26
_diffrn_reflns_number 18242
_diffrn_reflns_theta_full 25.96
_diffrn_reflns_theta_max 25.96
_diffrn_reflns_theta_min 2.14
_exptl_absorpt_coefficient_mu 0.609
_exptl_absorpt_correction_T_max 0.964
_exptl_absorpt_correction_T_min 0.943
_exptl_absorpt_correction_type multi-scan
_exptl_absorpt_process_details (SADABS)
_exptl_crystal_density_diffrn 1.224
_exptl_crystal_density_method 'not measured'
_exptl_crystal_F_000 1332
_exptl_crystal_size_max 0.16
_exptl_crystal_size_mid 0.08
_exptl_crystal_size_min 0.06
_refine_diff_density_max 0.992
_refine_diff_density_min -0.330
_refine_diff_density_rms 0.067
_refine_ls_extinction_method none
_refine_ls_goodness_of_fit_ref 1.002
_refine_ls_hydrogen_treatment constr
_refine_ls_matrix_type full
_refine_ls_number_parameters 388
_refine_ls_number_reflns 6546
_refine_ls_number_restraints 0
_refine_ls_restrained_S_all 1.002
_refine_ls_R_factor_all 0.1073
_refine_ls_R_factor_gt 0.0563
_refine_ls_shift/su_max 0.001
_refine_ls_shift/su_mean 0.000
_refine_ls_structure_factor_coef Fsqd
_refine_ls_weighting_details 'calc w=1/[\s^2^(Fo^2^)+(0.0779P)^2^+0.0000P] where P=(Fo^2^+2Fc^2^)/3'
_refine_ls_weighting_scheme calc
_refine_ls_wR_factor_gt 0.1356
_refine_ls_wR_factor_ref 0.1616
_reflns_number_gt 3864
_reflns_number_total 6546
_reflns_threshold_expression >2sigma(I)
_cod_data_source_file om100725h_si_002.cif
_cod_data_source_block 6b
_cod_depositor_comments
;
The following automatic conversions were performed:

'_symmetry_cell_setting' value 'Monoclinic' changed to 'monoclinic'
according to /home/saulius/struct/CIF-dictionaries/cif_core.dic
dictionary named 'cif_core.dic' version 2.4.1 from 2010-06-29.

Automatic conversion script
Id: cif_fix_values 1715 2011-07-08 13:25:40Z adriana 
;
_cod_original_cell_volume 3366.1(5)
_cod_original_sg_symbol_H-M P21/n
_cod_database_code 4063643

loop_
_symmetry_equiv_pos_as_xyz
'x, y, z'
'-x+1/2, y+1/2, -z+1/2'
'-x, -y, -z'
'x-1/2, -y-1/2, z-1/2'

loop_
_atom_site_label
_atom_site_type_symbol
_atom_site_fract_x
_atom_site_fract_y
_atom_site_fract_z
_atom_site_U_iso_or_equiv
_atom_site_adp_type
_atom_site_occupancy
_atom_site_symmetry_multiplicity
_atom_site_calc_flag
_atom_site_refinement_flags
Ni1 Ni 0.30495(5) 0.90170(3) 0.125673(17) 0.03501(18) Uani 1 1 d .
O1 O 0.3790(3) 0.98092(16) 0.18142(9) 0.0377(6) Uani 1 1 d .
N2 N 0.1335(3) 0.9768(2) 0.12699(11) 0.0361(8) Uani 1 1 d .
N1 N 0.4671(3) 0.8211(2) 0.13019(11) 0.0321(7) Uani 1 1 d .
C2 C 0.5782(4) 0.8908(2) 0.21164(13) 0.0309(8) Uani 1 1 d .
C11 C 0.5635(4) 0.8249(2) 0.16963(13) 0.0333(8) Uani 1 1 d .
H11A H 0.6344 0.7765 0.1705 0.040 Uiso 1 1 calc R
C1 C 0.4898(4) 0.9706(2) 0.21413(13) 0.0327(8) Uani 1 1 d .
C10 C 0.5263(4) 1.0414(3) 0.25412(13) 0.0323(8) Uani 1 1 d .
C15 C 0.5828(4) 0.6019(3) 0.03093(15) 0.0435(10) Uani 1 1 d .
H15A H 0.6152 0.5519 0.0101 0.052 Uiso 1 1 calc R
C19 C 0.4479(5) 0.5973(3) 0.19693(15) 0.0470(10) Uani 1 1 d .
H19A H 0.5230 0.6435 0.2071 0.070 Uiso 1 1 calc R
H19B H 0.4938 0.5374 0.1888 0.070 Uiso 1 1 calc R
H19C H 0.3843 0.5883 0.2258 0.070 Uiso 1 1 calc R
C12 C 0.4985(4) 0.7465(2) 0.09423(13) 0.0325(8) Uani 1 1 d .
C13 C 0.4532(4) 0.6552(2) 0.10443(13) 0.0314(8) Uani 1 1 d .
C5 C 0.6342(4) 1.0174(3) 0.29447(13) 0.0346(9) Uani 1 1 d .
C28 C 0.2222(5) 1.2867(3) 0.13059(16) 0.0564(12) Uani 1 1 d .
H28A H 0.2027 1.2345 0.1057 0.068 Uiso 1 1 calc R
H28B H 0.1891 1.3463 0.1140 0.068 Uiso 1 1 calc R
C18 C 0.3586(4) 0.6324(3) 0.14887(14) 0.0361(9) Uani 1 1 d .
H18A H 0.3098 0.6919 0.1589 0.043 Uiso 1 1 calc R
C9 C 0.4581(4) 1.1325(3) 0.25601(14) 0.0375(9) Uani 1 1 d .
C24 C 0.2159(5) 0.8348(3) 0.06671(15) 0.0507(11) Uani 1 1 d .
H24A H 0.2826 0.7864 0.0555 0.076 Uiso 1 1 calc R
H24B H 0.1940 0.8788 0.0379 0.076 Uiso 1 1 calc R
H24C H 0.1258 0.8054 0.0768 0.076 Uiso 1 1 calc R
C6 C 0.6650(4) 1.0795(3) 0.33633(15) 0.0401(10) Uani 1 1 d .
H6A H 0.7342 1.0622 0.3636 0.048 Uiso 1 1 calc R
C25 C 0.3533(4) 1.1685(3) 0.21269(14) 0.0410(10) Uani 1 1 d .
H25A H 0.2791 1.1189 0.2040 0.049 Uiso 1 1 calc R
C3 C 0.6894(4) 0.8720(3) 0.25184(14) 0.0386(9) Uani 1 1 d .
H3A H 0.7470 0.8170 0.2500 0.046 Uiso 1 1 calc R
C36 C 0.0869(4) 1.0349(3) 0.08800(15) 0.0409(10) Uani 1 1 d .
H36A H 0.1408 1.0388 0.0577 0.049 Uiso 1 1 calc R
C14 C 0.4988(4) 0.5837(3) 0.07206(14) 0.0385(9) Uani 1 1 d .
H14A H 0.4709 0.5209 0.0787 0.046 Uiso 1 1 calc R
C16 C 0.6202(5) 0.6935(3) 0.01988(15) 0.0464(10) Uani 1 1 d .
H16A H 0.6757 0.7061 -0.0093 0.056 Uiso 1 1 calc R
C4 C 0.7126(4) 0.9315(3) 0.29206(14) 0.0408(10) Uani 1 1 d .
H4A H 0.7825 0.9160 0.3194 0.049 Uiso 1 1 calc R
C35 C -0.0364(4) 1.0886(3) 0.09072(17) 0.0471(10) Uani 1 1 d .
H35A H -0.0642 1.1306 0.0631 0.056 Uiso 1 1 calc R
C17 C 0.5777(4) 0.7673(3) 0.05088(14) 0.0391(9) Uani 1 1 d .
C8 C 0.4966(4) 1.1900(3) 0.29779(15) 0.0426(10) Uani 1 1 d .
H8A H 0.4530 1.2503 0.2993 0.051 Uiso 1 1 calc R
C7 C 0.5973(4) 1.1634(3) 0.33819(15) 0.0441(10) Uani 1 1 d .
H7A H 0.6180 1.2044 0.3669 0.053 Uiso 1 1 calc R
C33 C -0.0737(5) 1.0220(3) 0.17271(17) 0.0541(12) Uani 1 1 d .
H33A H -0.1288 1.0150 0.2026 0.065 Uiso 1 1 calc R
C26 C 0.2745(5) 1.2615(3) 0.22313(16) 0.0465(10) Uani 1 1 d .
H26A H 0.2489 1.2710 0.2601 0.056 Uiso 1 1 calc R
C31 C 0.3768(5) 1.3351(3) 0.20247(16) 0.0576(13) Uani 1 1 d .
H31A H 0.4732 1.3356 0.2217 0.069 Uiso 1 1 calc R
H31B H 0.3345 1.3990 0.2017 0.069 Uiso 1 1 calc R
C21 C 0.6205(5) 0.8665(3) 0.03748(16) 0.0497(11) Uani 1 1 d .
H21A H 0.5716 0.9104 0.0612 0.060 Uiso 1 1 calc R
C22 C 0.5713(5) 0.8911(3) -0.01897(16) 0.0592(12) Uani 1 1 d .
H22A H 0.4658 0.8836 -0.0239 0.089 Uiso 1 1 calc R
H22B H 0.6190 0.8492 -0.0429 0.089 Uiso 1 1 calc R
H22C H 0.5975 0.9562 -0.0262 0.089 Uiso 1 1 calc R
C20 C 0.2398(4) 0.5618(3) 0.13255(16) 0.0472(10) Uani 1 1 d .
H20A H 0.1832 0.5855 0.1017 0.071 Uiso 1 1 calc R
H20B H 0.1758 0.5531 0.1613 0.071 Uiso 1 1 calc R
H20C H 0.2842 0.5017 0.1242 0.071 Uiso 1 1 calc R
C32 C 0.0533(5) 0.9723(3) 0.16868(15) 0.0452(10) Uani 1 1 d .
H32A H 0.0856 0.9329 0.1969 0.054 Uiso 1 1 calc R
C34 C -0.1194(5) 1.0814(3) 0.13329(19) 0.0573(12) Uani 1 1 d .
H34A H -0.2061 1.1169 0.1352 0.069 Uiso 1 1 calc R
C30 C 0.4333(5) 1.1917(3) 0.16288(16) 0.0588(12) Uani 1 1 d .
H30A H 0.4068 1.1466 0.1345 0.071 Uiso 1 1 calc R
H30B H 0.5398 1.1906 0.1702 0.071 Uiso 1 1 calc R
C27 C 0.1472(5) 1.2697(3) 0.18237(15) 0.0531(11) Uani 1 1 d .
H27A H 0.0832 1.3229 0.1904 0.064 Uiso 1 1 calc R
H27B H 0.0891 1.2112 0.1805 0.064 Uiso 1 1 calc R
C23 C 0.7840(6) 0.8791(3) 0.04654(19) 0.0732(16) Uani 1 1 d .
H23A H 0.8135 0.8635 0.0829 0.110 Uiso 1 1 calc R
H23B H 0.8097 0.9444 0.0396 0.110 Uiso 1 1 calc R
H23C H 0.8339 0.8375 0.0230 0.110 Uiso 1 1 calc R
C29 C 0.3805(6) 1.2913(3) 0.14806(17) 0.0590(12) Uani 1 1 d .
H29A H 0.4426 1.3254 0.1236 0.071 Uiso 1 1 calc R
C38 C 0.8989(10) 0.3872(6) 0.0182(3) 0.128(3) Uani 1 1 d .
H38A H 0.9821 0.3436 0.0168 0.154 Uiso 1 1 calc R
H38B H 0.8434 0.3816 -0.0160 0.154 Uiso 1 1 calc R
C39 C 0.9593(9) 0.4785(6) 0.0191(3) 0.126(3) Uani 1 1 d .
H39A H 1.0214 0.4818 0.0519 0.151 Uiso 1 1 calc R
H39B H 0.8768 0.5215 0.0239 0.151 Uiso 1 1 calc R
C37 C 0.8048(11) 0.3475(6) 0.0570(3) 0.153(3) Uani 1 1 d .
H37A H 0.7802 0.2825 0.0476 0.229 Uiso 1 1 calc R
H37B H 0.7157 0.3847 0.0577 0.229 Uiso 1 1 calc R
H37C H 0.8560 0.3488 0.0916 0.229 Uiso 1 1 calc R

loop_
_atom_site_aniso_label
_atom_site_aniso_U_11
_atom_site_aniso_U_22
_atom_site_aniso_U_33
_atom_site_aniso_U_23
_atom_site_aniso_U_13
_atom_site_aniso_U_12
Ni1 0.0457(3) 0.0278(3) 0.0304(3) -0.0031(2) -0.0070(2) -0.0023(2)
O1 0.0494(16) 0.0298(14) 0.0325(14) -0.0055(11) -0.0103(12) 0.0000(12)
N2 0.050(2) 0.0282(17) 0.0295(17) -0.0027(13) -0.0045(15) -0.0072(14)
N1 0.0436(19) 0.0282(17) 0.0244(16) -0.0019(12) 0.0008(14) -0.0072(14)
C2 0.036(2) 0.030(2) 0.0262(19) -0.0017(15) -0.0017(16) -0.0022(16)
C11 0.039(2) 0.030(2) 0.031(2) -0.0007(16) 0.0040(17) -0.0013(16)
C1 0.040(2) 0.033(2) 0.0248(19) -0.0003(15) 0.0019(17) -0.0057(17)
C10 0.034(2) 0.034(2) 0.030(2) -0.0013(16) 0.0025(16) -0.0111(17)
C15 0.052(3) 0.042(2) 0.038(2) -0.0134(19) 0.0085(19) -0.005(2)
C19 0.051(3) 0.048(3) 0.042(2) 0.0068(19) 0.0061(19) -0.006(2)
C12 0.040(2) 0.029(2) 0.028(2) -0.0067(15) -0.0005(17) -0.0030(17)
C13 0.033(2) 0.034(2) 0.0274(19) -0.0019(16) -0.0012(16) 0.0015(16)
C5 0.036(2) 0.038(2) 0.030(2) -0.0034(16) 0.0018(17) -0.0109(17)
C28 0.089(4) 0.035(2) 0.043(3) 0.0012(19) -0.016(2) -0.004(2)
C18 0.046(2) 0.027(2) 0.036(2) -0.0015(16) 0.0063(18) -0.0018(17)
C9 0.046(2) 0.034(2) 0.032(2) -0.0049(16) 0.0009(18) -0.0112(18)
C24 0.057(3) 0.043(3) 0.050(3) -0.014(2) -0.015(2) 0.008(2)
C6 0.037(2) 0.049(3) 0.034(2) -0.0092(18) -0.0005(17) -0.0107(19)
C25 0.061(3) 0.029(2) 0.033(2) -0.0026(16) -0.0011(19) -0.0041(19)
C3 0.038(2) 0.039(2) 0.038(2) -0.0017(18) -0.0012(18) -0.0014(17)
C36 0.047(2) 0.036(2) 0.039(2) 0.0013(18) -0.0031(19) -0.0073(19)
C14 0.043(2) 0.032(2) 0.040(2) -0.0059(17) 0.0007(18) -0.0021(17)
C16 0.059(3) 0.047(3) 0.035(2) -0.0069(19) 0.011(2) -0.010(2)
C4 0.036(2) 0.054(3) 0.031(2) -0.0042(18) -0.0038(17) -0.0045(19)
C35 0.045(3) 0.042(3) 0.052(3) 0.005(2) -0.004(2) 0.004(2)
C17 0.049(2) 0.036(2) 0.032(2) -0.0037(17) 0.0020(18) -0.0080(18)
C8 0.055(3) 0.031(2) 0.042(2) -0.0073(18) 0.005(2) -0.0072(19)
C7 0.052(3) 0.045(3) 0.034(2) -0.0107(18) -0.0026(19) -0.016(2)
C33 0.058(3) 0.056(3) 0.049(3) -0.009(2) 0.009(2) -0.008(2)
C26 0.069(3) 0.032(2) 0.039(2) 0.0003(18) 0.006(2) -0.005(2)
C31 0.087(4) 0.038(3) 0.046(3) 0.004(2) -0.012(2) -0.016(2)
C21 0.074(3) 0.039(2) 0.037(2) 0.0002(18) 0.011(2) -0.013(2)
C22 0.075(3) 0.058(3) 0.046(3) 0.008(2) 0.005(2) -0.003(2)
C20 0.050(3) 0.041(2) 0.052(3) -0.002(2) 0.004(2) 0.000(2)
C32 0.064(3) 0.039(2) 0.032(2) -0.0018(18) 0.000(2) -0.011(2)
C34 0.049(3) 0.054(3) 0.069(3) -0.015(2) 0.001(2) 0.004(2)
C30 0.084(4) 0.055(3) 0.038(2) 0.007(2) 0.009(2) 0.002(3)
C27 0.069(3) 0.039(3) 0.050(3) -0.003(2) -0.007(2) 0.004(2)
C23 0.087(4) 0.072(4) 0.059(3) 0.008(3) -0.011(3) -0.040(3)
C29 0.085(4) 0.045(3) 0.047(3) 0.007(2) 0.001(3) -0.014(2)
C38 0.150(7) 0.134(8) 0.097(6) -0.040(5) -0.014(5) 0.010(6)
C39 0.159(8) 0.119(7) 0.096(6) -0.043(5) -0.021(5) -0.008(6)
C37 0.205(10) 0.149(8) 0.102(6) -0.005(6) -0.017(6) 0.060(7)

loop_
_atom_type_symbol
_atom_type_description
_atom_type_scat_dispersion_real
_atom_type_scat_dispersion_imag
_atom_type_scat_source
C C 0.0033 0.0016 'International Tables Vol C Tables 4.2.6.8 and 6.1.1.4'
H H 0.0000 0.0000 'International Tables Vol C Tables 4.2.6.8 and 6.1.1.4'
N N 0.0061 0.0033 'International Tables Vol C Tables 4.2.6.8 and 6.1.1.4'
O O 0.0106 0.0060 'International Tables Vol C Tables 4.2.6.8 and 6.1.1.4'
Ni Ni 0.3393 1.1124 'International Tables Vol C Tables 4.2.6.8 and 6.1.1.4'

loop_
_geom_angle_atom_site_label_1
_geom_angle_atom_site_label_2
_geom_angle_atom_site_label_3
_geom_angle
_geom_angle_site_symmetry_1
_geom_angle_site_symmetry_3
N1 Ni1 O1 93.88(11) . .
N1 Ni1 N2 174.21(13) . .
O1 Ni1 N2 85.11(11) . .
N1 Ni1 C24 92.62(15) . .
O1 Ni1 C24 172.97(14) . .
N2 Ni1 C24 88.67(15) . .
C1 O1 Ni1 130.6(2) . .
C32 N2 C36 117.0(3) . .
C32 N2 Ni1 119.1(3) . .
C36 N2 Ni1 123.9(3) . .
C11 N1 C12 111.7(3) . .
C11 N1 Ni1 121.5(2) . .
C12 N1 Ni1 126.7(2) . .
C1 C2 C11 122.5(3) . .
C1 C2 C3 120.7(3) . .
C11 C2 C3 116.8(3) . .
N1 C11 C2 129.8(3) . .
N1 C11 H11A 115.1 . .
C2 C11 H11A 115.1 . .
O1 C1 C2 120.2(3) . .
O1 C1 C10 121.1(3) . .
C2 C1 C10 118.7(3) . .
C5 C10 C9 118.3(3) . .
C5 C10 C1 117.6(3) . .
C9 C10 C1 124.1(3) . .
C16 C15 C14 119.7(4) . .
C16 C15 H15A 120.2 . .
C14 C15 H15A 120.2 . .
C18 C19 H19A 109.5 . .
C18 C19 H19B 109.5 . .
H19A C19 H19B 109.5 . .
C18 C19 H19C 109.5 . .
H19A C19 H19C 109.5 . .
H19B C19 H19C 109.5 . .
C17 C12 C13 121.6(3) . .
C17 C12 N1 119.0(3) . .
C13 C12 N1 119.4(3) . .
C12 C13 C14 117.6(3) . .
C12 C13 C18 122.3(3) . .
C14 C13 C18 120.1(3) . .
C6 C5 C4 119.5(3) . .
C6 C5 C10 120.1(4) . .
C4 C5 C10 120.3(3) . .
C29 C28 C27 103.2(3) . .
C29 C28 H28A 111.1 . .
C27 C28 H28A 111.1 . .
C29 C28 H28B 111.1 . .
C27 C28 H28B 111.1 . .
H28A C28 H28B 109.1 . .
C13 C18 C20 111.9(3) . .
C13 C18 C19 111.8(3) . .
C20 C18 C19 110.4(3) . .
C13 C18 H18A 107.5 . .
C20 C18 H18A 107.5 . .
C19 C18 H18A 107.5 . .
C8 C9 C10 117.9(3) . .
C8 C9 C25 119.4(3) . .
C10 C9 C25 122.6(3) . .
Ni1 C24 H24A 109.5 . .
Ni1 C24 H24B 109.5 . .
H24A C24 H24B 109.5 . .
Ni1 C24 H24C 109.5 . .
H24A C24 H24C 109.5 . .
H24B C24 H24C 109.5 . .
C7 C6 C5 120.7(4) . .
C7 C6 H6A 119.7 . .
C5 C6 H6A 119.7 . .
C9 C25 C26 116.7(3) . .
C9 C25 C30 111.2(3) . .
C26 C25 C30 102.3(3) . .
C9 C25 H25A 108.8 . .
C26 C25 H25A 108.8 . .
C30 C25 H25A 108.8 . .
C4 C3 C2 120.6(4) . .
C4 C3 H3A 119.7 . .
C2 C3 H3A 119.7 . .
N2 C36 C35 122.1(4) . .
N2 C36 H36A 119.0 . .
C35 C36 H36A 119.0 . .
C15 C14 C13 121.7(4) . .
C15 C14 H14A 119.2 . .
C13 C14 H14A 119.2 . .
C15 C16 C17 120.9(4) . .
C15 C16 H16A 119.5 . .
C17 C16 H16A 119.5 . .
C3 C4 C5 121.2(4) . .
C3 C4 H4A 119.4 . .
C5 C4 H4A 119.4 . .
C34 C35 C36 120.1(4) . .
C34 C35 H35A 120.0 . .
C36 C35 H35A 120.0 . .
C12 C17 C16 118.3(3) . .
C12 C17 C21 122.3(3) . .
C16 C17 C21 119.4(3) . .
C9 C8 C7 122.8(4) . .
C9 C8 H8A 118.6 . .
C7 C8 H8A 118.6 . .
C6 C7 C8 120.0(3) . .
C6 C7 H7A 120.0 . .
C8 C7 H7A 120.0 . .
C34 C33 C32 119.2(4) . .
C34 C33 H33A 120.4 . .
C32 C33 H33A 120.4 . .
C31 C26 C27 100.1(3) . .
C31 C26 C25 102.8(3) . .
C27 C26 C25 107.3(3) . .
C31 C26 H26A 115.0 . .
C27 C26 H26A 115.0 . .
C25 C26 H26A 115.0 . .
C26 C31 C29 94.8(3) . .
C26 C31 H31A 112.8 . .
C29 C31 H31A 112.8 . .
C26 C31 H31B 112.8 . .
C29 C31 H31B 112.8 . .
H31A C31 H31B 110.2 . .
C17 C21 C23 110.2(4) . .
C17 C21 C22 111.2(3) . .
C23 C21 C22 110.6(4) . .
C17 C21 H21A 108.2 . .
C23 C21 H21A 108.2 . .
C22 C21 H21A 108.2 . .
C21 C22 H22A 109.5 . .
C21 C22 H22B 109.5 . .
H22A C22 H22B 109.5 . .
C21 C22 H22C 109.5 . .
H22A C22 H22C 109.5 . .
H22B C22 H22C 109.5 . .
C18 C20 H20A 109.5 . .
C18 C20 H20B 109.5 . .
H20A C20 H20B 109.5 . .
C18 C20 H20C 109.5 . .
H20A C20 H20C 109.5 . .
H20B C20 H20C 109.5 . .
N2 C32 C33 123.3(4) . .
N2 C32 H32A 118.3 . .
C33 C32 H32A 118.3 . .
C35 C34 C33 118.2(4) . .
C35 C34 H34A 120.9 . .
C33 C34 H34A 120.9 . .
C25 C30 C29 104.0(4) . .
C25 C30 H30A 111.0 . .
C29 C30 H30A 111.0 . .
C25 C30 H30B 111.0 . .
C29 C30 H30B 111.0 . .
H30A C30 H30B 109.0 . .
C26 C27 C28 103.4(3) . .
C26 C27 H27A 111.1 . .
C28 C27 H27A 111.1 . .
C26 C27 H27B 111.1 . .
C28 C27 H27B 111.1 . .
H27A C27 H27B 109.0 . .
C21 C23 H23A 109.5 . .
C21 C23 H23B 109.5 . .
H23A C23 H23B 109.5 . .
C21 C23 H23C 109.5 . .
H23A C23 H23C 109.5 . .
H23B C23 H23C 109.5 . .
C28 C29 C31 102.4(4) . .
C28 C29 C30 108.7(4) . .
C31 C29 C30 100.1(3) . .
C28 C29 H29A 114.7 . .
C31 C29 H29A 114.7 . .
C30 C29 H29A 114.7 . .
C39 C38 C37 126.1(7) . .
C39 C38 H38A 105.8 . .
C37 C38 H38A 105.8 . .
C39 C38 H38B 105.8 . .
C37 C38 H38B 105.8 . .
H38A C38 H38B 106.2 . .
C38 C39 C39 127.8(9) . 3_765
C38 C39 H39A 105.4 . .
C39 C39 H39A 105.4 3_765 .
C38 C39 H39B 105.4 . .
C39 C39 H39B 105.4 3_765 .
H39A C39 H39B 106.0 . .
C38 C37 H37A 109.5 . .
C38 C37 H37B 109.5 . .
H37A C37 H37B 109.5 . .
C38 C37 H37C 109.5 . .
H37A C37 H37C 109.5 . .
H37B C37 H37C 109.5 . .

loop_
_geom_bond_atom_site_label_1
_geom_bond_atom_site_label_2
_geom_bond_distance
_geom_bond_site_symmetry_2
Ni1 N1 1.884(3) .
Ni1 O1 1.915(2) .
Ni1 N2 1.912(3) .
Ni1 C24 1.928(4) .
O1 C1 1.291(4) .
N2 C32 1.338(5) .
N2 C36 1.348(4) .
N1 C11 1.307(4) .
N1 C12 1.448(4) .
C2 C1 1.404(5) .
C2 C11 1.429(5) .
C2 C3 1.434(5) .
C11 H11A 0.9500 .
C1 C10 1.462(5) .
C10 C5 1.432(5) .
C10 C9 1.445(5) .
C15 C16 1.384(5) .
C15 C14 1.371(5) .
C15 H15A 0.9500 .
C19 C18 1.525(5) .
C19 H19A 0.9800 .
C19 H19B 0.9800 .
C19 H19C 0.9800 .
C12 C17 1.399(5) .
C12 C13 1.397(5) .
C13 C14 1.394(5) .
C13 C18 1.512(5) .
C5 C6 1.406(5) .
C5 C4 1.426(5) .
C28 C29 1.503(6) .
C28 C27 1.554(6) .
C28 H28A 0.9900 .
C28 H28B 0.9900 .
C18 C20 1.527(5) .
C18 H18A 1.0000 .
C9 C8 1.378(5) .
C9 C25 1.517(5) .
C24 H24A 0.9800 .
C24 H24B 0.9800 .
C24 H24C 0.9800 .
C6 C7 1.352(5) .
C6 H6A 0.9500 .
C25 C26 1.543(5) .
C25 C30 1.549(5) .
C25 H25A 1.0000 .
C3 C4 1.342(5) .
C3 H3A 0.9500 .
C36 C35 1.377(5) .
C36 H36A 0.9500 .
C14 H14A 0.9500 .
C16 C17 1.389(5) .
C16 H16A 0.9500 .
C4 H4A 0.9500 .
C35 C34 1.375(6) .
C35 H35A 0.9500 .
C17 C21 1.513(5) .
C8 C7 1.401(5) .
C8 H8A 0.9500 .
C7 H7A 0.9500 .
C33 C34 1.366(6) .
C33 C32 1.379(6) .
C33 H33A 0.9500 .
C26 C31 1.528(6) .
C26 C27 1.529(6) .
C26 H26A 1.0000 .
C31 C29 1.531(6) .
C31 H31A 0.9900 .
C31 H31B 0.9900 .
C21 C23 1.523(6) .
C21 C22 1.531(6) .
C21 H21A 1.0000 .
C22 H22A 0.9800 .
C22 H22B 0.9800 .
C22 H22C 0.9800 .
C20 H20A 0.9800 .
C20 H20B 0.9800 .
C20 H20C 0.9800 .
C32 H32A 0.9500 .
C34 H34A 0.9500 .
C30 C29 1.540(6) .
C30 H30A 0.9900 .
C30 H30B 0.9900 .
C27 H27A 0.9900 .
C27 H27B 0.9900 .
C23 H23A 0.9800 .
C23 H23B 0.9800 .
C23 H23C 0.9800 .
C29 H29A 1.0000 .
C38 C39 1.415(10) .
C38 C37 1.474(11) .
C38 H38A 0.9900 .
C38 H38B 0.9900 .
C39 C39 1.410(14) 3_765
C39 H39A 0.9900 .
C39 H39B 0.9900 .
C37 H37A 0.9800 .
C37 H37B 0.9800 .
C37 H37C 0.9800 .
